data_4307829
loop_
_publ_author_name
'Anuj Kumar Sharma'
'Francesc Lloret'
'Rabindranath Mukherjee'

_publ_contact_author
;
  Rabindranath Mukherjee
  Department of Chemistry
  Indian Institute of Technology
  Kanpur 208016
  INDIA
;
_publ_contact_author_email rnm@iitk.ac.in
_publ_contact_author_fax '+91 (512) 2597437'
_publ_contact_author_phone '+91 (512) 2597437'
_publ_section_title
;
Phenolate- and Acetate (Both \m2-1,1 and \m2-1,3 Mode)-Bridged Face-Shared
Trioctahedral Linear NiII3, NiII2MII (M = Mn, Co) Complexes: Ferro- and
Antiferromagnetic Coupling
;
_journal_name_full 'Inorganic Chemistry'
_journal_page_first 5128
_journal_page_last 5130
_journal_paper_doi 10.1021/ic0623157
_journal_volume 46
_journal_year 2007
_chemical_formula_moiety 'C46 H68 N4 Ni3 O18'
_chemical_formula_sum 'C46 H68 N4 Ni3 O18'
_chemical_formula_weight 1141.17
_chemical_name_systematic
;
 ?
;
_space_group_IT_number 2
_symmetry_cell_setting triclinic
_symmetry_space_group_name_Hall '-P 1'
_symmetry_space_group_name_H-M 'P -1'
_atom_sites_solution_hydrogens geom
_atom_sites_solution_primary direct
_atom_sites_solution_secondary difmap
_audit_creation_method SHELXL-97
_cell_angle_alpha 80.237(5)
_cell_angle_beta 82.486(5)
_cell_angle_gamma 86.234(5)
_cell_formula_units_Z 1
_cell_length_a 9.468(5)
_cell_length_b 10.980(5)
_cell_length_c 13.280(5)
_cell_measurement_temperature 100(2)
_cell_volume 1347.6(11)
_computing_cell_refinement 'Bruker SMART'
_computing_data_collection 'Bruker SMART APEX'
_computing_data_reduction 'Bruker SAINT PLUS'
_computing_molecular_graphics 'Ortep-3 for Windows (Farrugia, 1997)'
_computing_publication_material 'WinGX publication routines (Farrugia, 1999)'
_computing_structure_refinement 'SHELXL-97 (Sheldrick, 1997)'
_computing_structure_solution 'SIR97(Altomare, et. al. 1999)'
_diffrn_ambient_temperature 100(2)
_diffrn_measured_fraction_theta_full 0.959
_diffrn_measured_fraction_theta_max 0.959
_diffrn_measurement_device_type 'CCD area detector'
_diffrn_measurement_method 'phi and omega scans'
_diffrn_radiation_monochromator graphite
_diffrn_radiation_source 'fine-focus sealed tube'
_diffrn_radiation_type MoK\a
_diffrn_radiation_wavelength 0.71069
_diffrn_reflns_av_R_equivalents 0.0301
_diffrn_reflns_av_sigmaI/netI 0.0737
_diffrn_reflns_limit_h_max 12
_diffrn_reflns_limit_h_min -12
_diffrn_reflns_limit_k_max 14
_diffrn_reflns_limit_k_min -12
_diffrn_reflns_limit_l_max 17
_diffrn_reflns_limit_l_min -17
_diffrn_reflns_number 9003
_diffrn_reflns_theta_full 28.27
_diffrn_reflns_theta_max 28.27
_diffrn_reflns_theta_min 2.25
_exptl_absorpt_coefficient_mu 1.109
_exptl_absorpt_correction_T_max 0.8972
_exptl_absorpt_correction_T_min 0.8087
_exptl_absorpt_correction_type empirical
_exptl_absorpt_process_details SADABS
_exptl_crystal_colour Green
_exptl_crystal_density_diffrn 1.406
_exptl_crystal_density_method 'not measured'
_exptl_crystal_description Block
_exptl_crystal_F_000 600
_exptl_crystal_size_max 0.20
_exptl_crystal_size_mid 0.20
_exptl_crystal_size_min 0.10
_refine_diff_density_max 1.122
_refine_diff_density_min -0.494
_refine_diff_density_rms 0.126
_refine_ls_extinction_method none
_refine_ls_goodness_of_fit_ref 0.975
_refine_ls_hydrogen_treatment mixed
_refine_ls_matrix_type full
_refine_ls_number_parameters 418
_refine_ls_number_reflns 6411
_refine_ls_number_restraints 0
_refine_ls_restrained_S_all 0.975
_refine_ls_R_factor_all 0.0822
_refine_ls_R_factor_gt 0.0573
_refine_ls_shift/su_max 0.000
_refine_ls_shift/su_mean 0.000
_refine_ls_structure_factor_coef Fsqd
_refine_ls_weighting_details 'calc w=1/[\s^2^(Fo^2^)+(0.0915P)^2^+0.0000P] where P=(Fo^2^+2Fc^2^)/3'
_refine_ls_weighting_scheme calc
_refine_ls_wR_factor_gt 0.1407
_refine_ls_wR_factor_ref 0.1511
_reflns_number_gt 4674
_reflns_number_total 6411
_reflns_threshold_expression >2sigma(I)
_cod_data_source_file ic0623157-file003_2.cif
_cod_data_source_block 30apram
_cod_depositor_comments
;
The following automatic conversions were performed:
'_symmetry_cell_setting' value 'Triclinic' changed to 'triclinic'
according to '/home/saulius/struct/CIF-dictionaries/cif_core.dic'
dictionary named 'cif_core.dic' version 2.4.1 from
2010-06-29.

'_exptl_absorpt_correction_type' value 'Empirical' changed to
'empirical' according to
'/home/saulius/struct/CIF-dictionaries/cif_core.dic' dictionary named
'cif_core.dic' version 2.4.1 from 2010-06-29.

Automatic conversion script
Id: cif_fix_enum 1527 2010-12-29 10:47:43Z saulius 
;
_cod_database_code 4307829

loop_
_symmetry_equiv_pos_as_xyz
'x, y, z'
'-x, -y, -z'

loop_
_atom_site_label
_atom_site_type_symbol
_atom_site_fract_x
_atom_site_fract_y
_atom_site_fract_z
_atom_site_U_iso_or_equiv
_atom_site_adp_type
_atom_site_occupancy
_atom_site_symmetry_multiplicity
_atom_site_calc_flag
_atom_site_refinement_flags
_atom_site_disorder_assembly
_atom_site_disorder_group
Ni2 Ni 0.0000 0.5000 0.0000 0.01331(15) Uani 1 2 d S . .
Ni1 Ni 0.09770(4) 0.62186(4) 0.17538(3) 0.01338(13) Uani 1 1 d . . .
O1 O -0.0443(2) 0.6497(2) 0.07408(18) 0.0146(5) Uani 1 1 d . . .
O2 O -0.2579(2) 0.3355(2) -0.05725(18) 0.0169(5) Uani 1 1 d . . .
O3 O -0.1806(2) 0.4188(2) 0.06835(18) 0.0176(5) Uani 1 1 d . . .
O4 O 0.0975(2) 0.4403(2) 0.13565(18) 0.0150(5) Uani 1 1 d . . .
O5 O 0.1675(3) 0.3317(2) 0.2785(2) 0.0278(6) Uani 1 1 d . . .
O6 O 0.2504(2) 0.5542(2) 0.27506(19) 0.0192(5) Uani 1 1 d . . .
N1 N -0.0615(3) 0.5744(3) 0.3000(2) 0.0161(6) Uani 1 1 d . . .
N2 N 0.0877(3) 0.8078(3) 0.2019(2) 0.0143(6) Uani 1 1 d . . .
C1 C -0.1576(4) 0.4917(3) 0.2929(3) 0.0185(7) Uani 1 1 d . . .
C2 C -0.2587(4) 0.4486(3) 0.3737(3) 0.0206(7) Uani 1 1 d . . .
C3 C -0.2621(4) 0.4929(4) 0.4652(3) 0.0245(8) Uani 1 1 d . . .
C4 C -0.1692(4) 0.5801(4) 0.4722(3) 0.0227(8) Uani 1 1 d . . .
C5 C -0.0702(4) 0.6214(3) 0.3882(3) 0.0184(7) Uani 1 1 d . . .
C6 C 0.0239(4) 0.7265(3) 0.3895(3) 0.0216(8) Uani 1 1 d . . .
C7 C 0.0025(4) 0.8306(3) 0.3000(3) 0.0191(7) Uani 1 1 d . . .
C8 C 0.2333(4) 0.8503(4) 0.2013(3) 0.0209(8) Uani 1 1 d . . .
C9 C 0.0252(4) 0.8832(3) 0.1129(3) 0.0170(7) Uani 1 1 d . . .
C10 C -0.1250(4) 0.8521(3) 0.1031(3) 0.0154(7) Uani 1 1 d . . .
C11 C -0.2356(4) 0.9417(3) 0.1087(3) 0.0200(7) Uani 1 1 d . . .
C12 C -0.3728(4) 0.9179(4) 0.0915(3) 0.0228(8) Uani 1 1 d . . .
C13 C -0.3984(4) 0.8034(4) 0.0695(3) 0.0225(8) Uani 1 1 d . . .
C14 C -0.2900(4) 0.7112(3) 0.0659(3) 0.0179(7) Uani 1 1 d . . .
C15 C -0.1515(4) 0.7346(3) 0.0814(2) 0.0150(7) Uani 1 1 d . . .
C16 C -0.2643(4) 0.3560(3) 0.0336(3) 0.0175(7) Uani 1 1 d . . .
C17 C -0.3855(4) 0.2996(4) 0.1109(3) 0.0263(9) Uani 1 1 d . . .
C18 C 0.1130(4) 0.3383(3) 0.1962(3) 0.0194(7) Uani 1 1 d . . .
C19 C 0.0647(5) 0.2215(4) 0.1692(3) 0.0285(9) Uani 1 1 d . . .
C20 C 0.4022(4) 0.5515(4) 0.2430(3) 0.0286(9) Uani 1 1 d . . .
O3S O 0.2806(4) 0.1336(3) 0.3940(3) 0.0607(11) Uani 1 1 d . . .
O1S O 0.2386(4) 0.8994(3) 0.4768(3) 0.0389(8) Uani 1 1 d . . .
C1S C 0.1627(6) 0.8971(5) 0.5756(4) 0.0404(11) Uani 1 1 d . . .
C2S C -0.5677(5) 0.1982(4) 0.6353(4) 0.0387(10) Uiso 1 1 d . . .
O2SA O -0.4549(4) 0.2674(4) 0.5746(3) 0.0370(9) Uiso 0.75 1 d P A 1
O2SB O -0.5006(14) 0.2258(12) 0.5230(10) 0.040(3) Uiso 0.25 1 d P A 2
C3S C 0.4224(8) 0.1532(7) 0.3715(6) 0.0740(19) Uani 1 1 d . . .
H14 H -0.307(7) 0.632(6) 0.048(5) 0.089 Uiso 1 1 d . . .
H1 H -0.151(7) 0.464(6) 0.229(5) 0.089 Uiso 1 1 d . . .
H2 H -0.327(7) 0.391(6) 0.366(5) 0.089 Uiso 1 1 d . . .
H11 H -0.217(7) 1.018(6) 0.122(5) 0.089 Uiso 1 1 d . . .
H19C H 0.009(8) 0.235(7) 0.114(6) 0.111 Uiso 1 1 d . . .
H19B H 0.035(8) 0.167(7) 0.229(6) 0.111 Uiso 1 1 d . . .
H19A H 0.131(8) 0.173(7) 0.145(6) 0.111 Uiso 1 1 d . . .
H3 H -0.324(7) 0.465(6) 0.521(5) 0.089 Uiso 1 1 d . . .
H4 H -0.174(7) 0.613(6) 0.537(5) 0.089 Uiso 1 1 d . . .
H13 H -0.499(7) 0.787(6) 0.062(5) 0.089 Uiso 1 1 d . . .
H9B H 0.086(7) 0.871(6) 0.053(5) 0.089 Uiso 1 1 d . . .
H9A H 0.027(7) 0.970(6) 0.112(5) 0.089 Uiso 1 1 d . . .
H7A H -0.101(7) 0.842(6) 0.288(5) 0.089 Uiso 1 1 d . . .
H7B H 0.027(7) 0.914(6) 0.321(5) 0.089 Uiso 1 1 d . . .
H6A H 0.138(7) 0.695(6) 0.381(5) 0.089 Uiso 1 1 d . . .
H6B H 0.001(7) 0.765(6) 0.450(5) 0.089 Uiso 1 1 d . . .
H8A H 0.291(8) 0.807(7) 0.243(6) 0.111 Uiso 1 1 d . . .
H8B H 0.235(8) 0.937(8) 0.200(6) 0.111 Uiso 1 1 d . . .
H8C H 0.297(8) 0.840(7) 0.128(6) 0.111 Uiso 1 1 d . . .
H12 H -0.440(7) 0.979(6) 0.098(5) 0.089 Uiso 1 1 d . . .
H20A H 0.452(8) 0.490(7) 0.295(6) 0.111 Uiso 1 1 d . . .
H20B H 0.434(8) 0.643(7) 0.235(6) 0.111 Uiso 1 1 d . . .
H20C H 0.429(8) 0.502(7) 0.190(6) 0.111 Uiso 1 1 d . . .
H17C H -0.368(8) 0.321(7) 0.184(6) 0.111 Uiso 1 1 d . . .
H17B H -0.388(8) 0.213(8) 0.113(6) 0.111 Uiso 1 1 d . . .
H17A H -0.457(8) 0.334(7) 0.088(6) 0.111 Uiso 1 1 d . . .
H1S1 H 0.238(9) 0.958(7) 0.456(7) 0.111 Uiso 1 1 d . . .
H2S2 H 0.234(8) 0.222(7) 0.351(6) 0.111 Uiso 1 1 d . . .
H1SB H 0.208(8) 0.931(7) 0.631(6) 0.111 Uiso 1 1 d . . .
H1SC H 0.145(8) 0.816(8) 0.616(6) 0.111 Uiso 1 1 d . . .
H1SA H 0.061(8) 0.939(7) 0.567(6) 0.111 Uiso 1 1 d . . .
H3SB H 0.445(8) 0.254(7) 0.403(6) 0.111 Uiso 1 1 d . . .
H3SC H 0.407(7) 0.109(7) 0.292(6) 0.111 Uiso 1 1 d . . .
H3SA H 0.480(8) 0.062(7) 0.413(6) 0.111 Uiso 1 1 d . . .

loop_
_atom_site_aniso_label
_atom_site_aniso_U_11
_atom_site_aniso_U_22
_atom_site_aniso_U_33
_atom_site_aniso_U_23
_atom_site_aniso_U_13
_atom_site_aniso_U_12
Ni2 0.0161(3) 0.0120(3) 0.0122(3) -0.0035(2) -0.0012(2) -0.0007(2)
Ni1 0.0159(2) 0.0126(2) 0.0120(2) -0.00303(16) -0.00185(16) -0.00011(15)
O1 0.0157(12) 0.0135(11) 0.0156(12) -0.0046(9) -0.0036(9) 0.0023(9)
O2 0.0167(12) 0.0184(12) 0.0160(12) -0.0047(10) -0.0009(9) -0.0017(9)
O3 0.0196(12) 0.0157(12) 0.0179(12) -0.0049(10) 0.0008(10) -0.0040(9)
O4 0.0206(12) 0.0122(11) 0.0123(11) -0.0022(9) -0.0027(9) 0.0009(9)
O5 0.0436(17) 0.0173(13) 0.0239(14) -0.0012(11) -0.0127(12) -0.0009(11)
O6 0.0172(12) 0.0216(13) 0.0192(13) -0.0037(10) -0.0051(10) 0.0034(10)
N1 0.0195(15) 0.0154(14) 0.0126(14) -0.0017(11) -0.0012(11) 0.0021(11)
N2 0.0151(14) 0.0153(14) 0.0131(14) -0.0053(11) -0.0012(11) 0.0002(10)
C1 0.0223(18) 0.0174(17) 0.0157(17) -0.0030(14) -0.0023(14) -0.0001(13)
C2 0.0174(18) 0.0214(18) 0.0220(19) -0.0001(15) -0.0039(14) 0.0008(14)
C3 0.027(2) 0.029(2) 0.0143(18) 0.0023(15) 0.0015(15) 0.0006(15)
C4 0.025(2) 0.029(2) 0.0136(17) -0.0046(15) -0.0010(14) 0.0024(15)
C5 0.0206(18) 0.0163(17) 0.0182(18) -0.0016(14) -0.0057(14) 0.0032(13)
C6 0.028(2) 0.0217(19) 0.0166(18) -0.0071(14) -0.0044(15) 0.0003(15)
C7 0.0252(19) 0.0174(17) 0.0148(17) -0.0048(14) 0.0003(14) -0.0010(14)
C8 0.0199(18) 0.0191(18) 0.025(2) -0.0071(15) -0.0019(15) -0.0029(14)
C9 0.0200(18) 0.0119(16) 0.0185(18) -0.0014(13) -0.0017(13) -0.0016(13)
C10 0.0192(17) 0.0142(16) 0.0124(16) -0.0022(13) -0.0006(13) 0.0004(12)
C11 0.0229(19) 0.0142(17) 0.0211(18) -0.0005(14) -0.0015(14) 0.0037(13)
C12 0.0211(19) 0.0246(19) 0.0230(19) -0.0059(15) -0.0048(15) 0.0074(14)
C13 0.0188(18) 0.028(2) 0.0208(19) -0.0060(15) -0.0030(14) 0.0029(14)
C14 0.0160(17) 0.0212(18) 0.0166(17) -0.0053(14) -0.0008(13) 0.0019(13)
C15 0.0184(17) 0.0162(16) 0.0091(15) -0.0006(12) -0.0002(12) 0.0011(12)
C16 0.0177(17) 0.0137(16) 0.0205(18) -0.0045(13) -0.0002(14) 0.0049(12)
C17 0.027(2) 0.028(2) 0.024(2) -0.0079(17) 0.0055(16) -0.0107(16)
C18 0.0260(19) 0.0151(17) 0.0157(17) -0.0015(13) 0.0003(14) 0.0006(13)
C19 0.047(3) 0.0144(18) 0.023(2) -0.0002(15) -0.0048(18) -0.0035(16)
C20 0.023(2) 0.033(2) 0.030(2) -0.0072(18) -0.0054(16) 0.0057(16)
O3S 0.060(3) 0.043(2) 0.067(3) 0.0243(19) -0.010(2) 0.0042(18)
O1S 0.0428(18) 0.0320(17) 0.0399(19) -0.0118(15) 0.0094(15) -0.0009(15)
C1S 0.051(3) 0.036(3) 0.032(3) -0.008(2) 0.003(2) 0.007(2)
C3S 0.082(5) 0.062(4) 0.073(5) 0.009(3) -0.013(4) -0.008(4)

loop_
_atom_type_symbol
_atom_type_description
_atom_type_scat_dispersion_real
_atom_type_scat_dispersion_imag
_atom_type_scat_source
C C 0.0033 0.0016 'International Tables Vol C Tables 4.2.6.8 and 6.1.1.4'
H H 0.0000 0.0000 'International Tables Vol C Tables 4.2.6.8 and 6.1.1.4'
N N 0.0061 0.0033 'International Tables Vol C Tables 4.2.6.8 and 6.1.1.4'
O O 0.0106 0.0060 'International Tables Vol C Tables 4.2.6.8 and 6.1.1.4'
Ni Ni 0.3393 1.1124 'International Tables Vol C Tables 4.2.6.8 and 6.1.1.4'

loop_
_geom_angle_atom_site_label_1
_geom_angle_atom_site_label_2
_geom_angle_atom_site_label_3
_geom_angle
_geom_angle_site_symmetry_1
_geom_angle_site_symmetry_3
_geom_angle_publ_flag
O3 Ni2 O3 180.0 2_565 . ?
O3 Ni2 O1 92.53(9) 2_565 2_565 ?
O3 Ni2 O1 87.47(9) . 2_565 ?
O3 Ni2 O1 87.47(9) 2_565 . ?
O3 Ni2 O1 92.53(9) . . ?
O1 Ni2 O1 180.0 2_565 . ?
O3 Ni2 O4 89.93(10) 2_565 . ?
O3 Ni2 O4 90.07(10) . . ?
O1 Ni2 O4 101.14(9) 2_565 . ?
O1 Ni2 O4 78.86(9) . . ?
O3 Ni2 O4 90.07(10) 2_565 2_565 ?
O3 Ni2 O4 89.93(10) . 2_565 ?
O1 Ni2 O4 78.86(9) 2_565 2_565 ?
O1 Ni2 O4 101.14(9) . 2_565 ?
O4 Ni2 O4 180.00(12) . 2_565 ?
O1 Ni1 O2 89.65(10) . 2_565 ?
O1 Ni1 O6 167.88(9) . . ?
O2 Ni1 O6 89.91(10) 2_565 . ?
O1 Ni1 N1 92.25(11) . . ?
O2 Ni1 N1 177.93(11) 2_565 . ?
O6 Ni1 N1 88.06(11) . . ?
O1 Ni1 N2 95.37(10) . . ?
O2 Ni1 N2 89.53(10) 2_565 . ?
O6 Ni1 N2 96.74(10) . . ?
N1 Ni1 N2 91.09(11) . . ?
O1 Ni1 O4 79.27(9) . . ?
O2 Ni1 O4 89.01(9) 2_565 . ?
O6 Ni1 O4 88.62(9) . . ?
N1 Ni1 O4 90.55(10) . . ?
N2 Ni1 O4 174.45(10) . . ?
C15 O1 Ni1 120.9(2) . . ?
C15 O1 Ni2 135.8(2) . . ?
Ni1 O1 Ni2 101.76(10) . . ?
C16 O2 Ni1 127.5(2) . 2_565 ?
C16 O3 Ni2 130.4(2) . . ?
C18 O4 Ni2 136.1(2) . . ?
C18 O4 Ni1 125.9(2) . . ?
Ni2 O4 Ni1 94.79(9) . . ?
C20 O6 Ni1 123.6(2) . . ?
C5 N1 C1 118.1(3) . . ?
C5 N1 Ni1 122.8(2) . . ?
C1 N1 Ni1 119.1(2) . . ?
C8 N2 C7 107.6(3) . . ?
C8 N2 C9 107.6(3) . . ?
C7 N2 C9 109.8(3) . . ?
C8 N2 Ni1 110.3(2) . . ?
C7 N2 Ni1 115.3(2) . . ?
C9 N2 Ni1 106.0(2) . . ?
N1 C1 C2 122.8(3) . . ?
C3 C2 C1 118.5(3) . . ?
C4 C3 C2 119.3(3) . . ?
C3 C4 C5 119.9(3) . . ?
N1 C5 C4 121.2(3) . . ?
N1 C5 C6 117.3(3) . . ?
C4 C5 C6 121.4(3) . . ?
C5 C6 C7 110.4(3) . . ?
N2 C7 C6 112.5(3) . . ?
N2 C9 C10 114.3(3) . . ?
C11 C10 C15 120.0(3) . . ?
C11 C10 C9 120.1(3) . . ?
C15 C10 C9 119.8(3) . . ?
C10 C11 C12 120.9(3) . . ?
C13 C12 C11 119.1(3) . . ?
C12 C13 C14 121.0(4) . . ?
C13 C14 C15 120.3(3) . . ?
O1 C15 C14 121.6(3) . . ?
O1 C15 C10 119.7(3) . . ?
C14 C15 C10 118.7(3) . . ?
O2 C16 O3 127.0(3) . . ?
O2 C16 C17 117.2(3) . . ?
O3 C16 C17 115.8(3) . . ?
O5 C18 O4 122.2(3) . . ?
O5 C18 C19 118.4(3) . . ?
O4 C18 C19 119.4(3) . . ?
O2SA C2S O2SB 40.8(5) . . ?

loop_
_geom_bond_atom_site_label_1
_geom_bond_atom_site_label_2
_geom_bond_distance
_geom_bond_site_symmetry_2
_geom_bond_publ_flag
Ni2 O3 2.016(2) 2_565 ?
Ni2 O3 2.016(2) . ?
Ni2 O1 2.049(2) 2_565 ?
Ni2 O1 2.049(2) . ?
Ni2 O4 2.117(2) . ?
Ni2 O4 2.117(2) 2_565 ?
Ni1 O1 1.997(2) . ?
Ni1 O2 2.050(2) 2_565 ?
Ni1 O6 2.102(3) . ?
Ni1 N1 2.107(3) . ?
Ni1 N2 2.123(3) . ?
Ni1 O4 2.148(2) . ?
O1 C15 1.338(4) . ?
O2 C16 1.257(4) . ?
O2 Ni1 2.050(2) 2_565 ?
O3 C16 1.261(4) . ?
O4 C18 1.275(4) . ?
O5 C18 1.258(4) . ?
O6 C20 1.445(5) . ?
N1 C5 1.349(4) . ?
N1 C1 1.350(4) . ?
N2 C8 1.483(4) . ?
N2 C7 1.490(4) . ?
N2 C9 1.490(4) . ?
C1 C2 1.382(5) . ?
C2 C3 1.379(5) . ?
C3 C4 1.365(5) . ?
C4 C5 1.393(5) . ?
C5 C6 1.507(5) . ?
C6 C7 1.527(5) . ?
C9 C10 1.512(5) . ?
C10 C11 1.392(5) . ?
C10 C15 1.413(5) . ?
C11 C12 1.396(5) . ?
C12 C13 1.382(5) . ?
C13 C14 1.396(5) . ?
C14 C15 1.400(5) . ?
C16 C17 1.525(5) . ?
C18 C19 1.503(5) . ?
O3S C3S 1.360(8) . ?
O1S C1S 1.408(6) . ?
C2S O2SA 1.429(6) . ?
C2S O2SB 1.531(14) . ?

loop_
_geom_torsion_atom_site_label_1
_geom_torsion_atom_site_label_2
_geom_torsion_atom_site_label_3
_geom_torsion_atom_site_label_4
_geom_torsion
_geom_torsion_site_symmetry_1
_geom_torsion_site_symmetry_2
_geom_torsion_site_symmetry_3
_geom_torsion_site_symmetry_4
_geom_torsion_publ_flag
O2 Ni1 O1 C15 -121.1(2) 2_565 . . . ?
O6 Ni1 O1 C15 151.0(4) . . . . ?
N1 Ni1 O1 C15 59.7(2) . . . . ?
N2 Ni1 O1 C15 -31.6(2) . . . . ?
O4 Ni1 O1 C15 149.9(2) . . . . ?
O2 Ni1 O1 Ni2 71.12(10) 2_565 . . . ?
O6 Ni1 O1 Ni2 -16.8(5) . . . . ?
N1 Ni1 O1 Ni2 -108.08(11) . . . . ?
N2 Ni1 O1 Ni2 160.61(11) . . . . ?
O4 Ni1 O1 Ni2 -17.94(9) . . . . ?
O3 Ni2 O1 C15 122.9(3) 2_565 . . . ?
O3 Ni2 O1 C15 -57.1(3) . . . . ?
O1 Ni2 O1 C15 -66(51) 2_565 . . . ?
O4 Ni2 O1 C15 -146.7(3) . . . . ?
O4 Ni2 O1 C15 33.3(3) 2_565 . . . ?
O3 Ni2 O1 Ni1 -72.19(11) 2_565 . . . ?
O3 Ni2 O1 Ni1 107.81(11) . . . . ?
O1 Ni2 O1 Ni1 99(51) 2_565 . . . ?
O4 Ni2 O1 Ni1 18.24(9) . . . . ?
O4 Ni2 O1 Ni1 -161.76(9) 2_565 . . . ?
O3 Ni2 O3 C16 113(100) 2_565 . . . ?
O1 Ni2 O3 C16 -37.1(3) 2_565 . . . ?
O1 Ni2 O3 C16 142.9(3) . . . . ?
O4 Ni2 O3 C16 -138.3(3) . . . . ?
O4 Ni2 O3 C16 41.7(3) 2_565 . . . ?
O3 Ni2 O4 C18 -129.7(3) 2_565 . . . ?
O3 Ni2 O4 C18 50.3(3) . . . . ?
O1 Ni2 O4 C18 -37.2(3) 2_565 . . . ?
O1 Ni2 O4 C18 142.8(3) . . . . ?
O4 Ni2 O4 C18 15(100) 2_565 . . . ?
O3 Ni2 O4 Ni1 70.82(9) 2_565 . . . ?
O3 Ni2 O4 Ni1 -109.18(9) . . . . ?
O1 Ni2 O4 Ni1 163.39(9) 2_565 . . . ?
O1 Ni2 O4 Ni1 -16.62(9) . . . . ?
O4 Ni2 O4 Ni1 -145(100) 2_565 . . . ?
O1 Ni1 O4 C18 -145.5(3) . . . . ?
O2 Ni1 O4 C18 124.7(3) 2_565 . . . ?
O6 Ni1 O4 C18 34.8(3) . . . . ?
N1 Ni1 O4 C18 -53.3(3) . . . . ?
N2 Ni1 O4 C18 -160.5(9) . . . . ?
O1 Ni1 O4 Ni2 17.03(9) . . . . ?
O2 Ni1 O4 Ni2 -72.80(10) 2_565 . . . ?
O6 Ni1 O4 Ni2 -162.73(10) . . . . ?
N1 Ni1 O4 Ni2 109.22(11) . . . . ?
N2 Ni1 O4 Ni2 2.0(10) . . . . ?
O1 Ni1 O6 C20 86.7(5) . . . . ?
O2 Ni1 O6 C20 -1.2(3) 2_565 . . . ?
N1 Ni1 O6 C20 178.4(3) . . . . ?
N2 Ni1 O6 C20 -90.7(3) . . . . ?
O4 Ni1 O6 C20 87.8(3) . . . . ?
O1 Ni1 N1 C5 -133.1(3) . . . . ?
O2 Ni1 N1 C5 70(3) 2_565 . . . ?
O6 Ni1 N1 C5 59.1(3) . . . . ?
N2 Ni1 N1 C5 -37.6(3) . . . . ?
O4 Ni1 N1 C5 147.7(3) . . . . ?
O1 Ni1 N1 C1 48.3(3) . . . . ?
O2 Ni1 N1 C1 -109(3) 2_565 . . . ?
O6 Ni1 N1 C1 -119.5(3) . . . . ?
N2 Ni1 N1 C1 143.8(3) . . . . ?
O4 Ni1 N1 C1 -30.9(3) . . . . ?
O1 Ni1 N2 C8 -135.3(2) . . . . ?
O2 Ni1 N2 C8 -45.6(2) 2_565 . . . ?
O6 Ni1 N2 C8 44.2(2) . . . . ?
N1 Ni1 N2 C8 132.4(2) . . . . ?
O4 Ni1 N2 C8 -120.5(9) . . . . ?
O1 Ni1 N2 C7 102.7(2) . . . . ?
O2 Ni1 N2 C7 -167.7(2) 2_565 . . . ?
O6 Ni1 N2 C7 -77.9(2) . . . . ?
N1 Ni1 N2 C7 10.3(2) . . . . ?
O4 Ni1 N2 C7 117.5(10) . . . . ?
O1 Ni1 N2 C9 -19.0(2) . . . . ?
O2 Ni1 N2 C9 70.6(2) 2_565 . . . ?
O6 Ni1 N2 C9 160.4(2) . . . . ?
N1 Ni1 N2 C9 -111.4(2) . . . . ?
O4 Ni1 N2 C9 -4.2(11) . . . . ?
C5 N1 C1 C2 -3.6(5) . . . . ?
Ni1 N1 C1 C2 175.0(3) . . . . ?
N1 C1 C2 C3 0.6(5) . . . . ?
C1 C2 C3 C4 2.0(6) . . . . ?
C2 C3 C4 C5 -1.4(6) . . . . ?
C1 N1 C5 C4 4.1(5) . . . . ?
Ni1 N1 C5 C4 -174.5(3) . . . . ?
C1 N1 C5 C6 -171.5(3) . . . . ?
Ni1 N1 C5 C6 9.9(4) . . . . ?
C3 C4 C5 N1 -1.7(5) . . . . ?
C3 C4 C5 C6 173.8(4) . . . . ?
N1 C5 C6 C7 53.4(4) . . . . ?
C4 C5 C6 C7 -122.3(4) . . . . ?
C8 N2 C7 C6 -84.0(4) . . . . ?
C9 N2 C7 C6 159.1(3) . . . . ?
Ni1 N2 C7 C6 39.5(4) . . . . ?
C5 C6 C7 N2 -82.6(4) . . . . ?
C8 N2 C9 C10 -179.3(3) . . . . ?
C7 N2 C9 C10 -62.5(4) . . . . ?
Ni1 N2 C9 C10 62.7(3) . . . . ?
N2 C9 C10 C11 118.9(3) . . . . ?
N2 C9 C10 C15 -65.3(4) . . . . ?
C15 C10 C11 C12 -1.1(5) . . . . ?
C9 C10 C11 C12 174.7(3) . . . . ?
C10 C11 C12 C13 0.6(6) . . . . ?
C11 C12 C13 C14 1.0(6) . . . . ?
C12 C13 C14 C15 -2.0(5) . . . . ?
Ni1 O1 C15 C14 -138.0(3) . . . . ?
Ni2 O1 C15 C14 24.7(5) . . . . ?
Ni1 O1 C15 C10 43.4(4) . . . . ?
Ni2 O1 C15 C10 -153.9(2) . . . . ?
C13 C14 C15 O1 -177.1(3) . . . . ?
C13 C14 C15 C10 1.5(5) . . . . ?
C11 C10 C15 O1 178.7(3) . . . . ?
C9 C10 C15 O1 2.9(5) . . . . ?
C11 C10 C15 C14 0.0(5) . . . . ?
C9 C10 C15 C14 -175.7(3) . . . . ?
Ni1 O2 C16 O3 8.0(5) 2_565 . . . ?
Ni1 O2 C16 C17 -171.9(2) 2_565 . . . ?
Ni2 O3 C16 O2 -4.7(5) . . . . ?
Ni2 O3 C16 C17 175.2(2) . . . . ?
Ni2 O4 C18 O5 -173.8(2) . . . . ?
Ni1 O4 C18 O5 -19.4(5) . . . . ?
Ni2 O4 C18 C19 6.0(5) . . . . ?
Ni1 O4 C18 C19 160.4(3) . . . . ?
